data_4126349
loop_
_publ_author_name
'Halabi, Elias A.'
'Thiel, Zacharias'
'Trapp, Nils'
'Pinotsi, Dorothea'
'Rivera-Fuentes, Pablo'

_publ_section_title
;
 A Photoactivatable Probe for Super-Resolution Imaging of Enzymatic
 Activity in Live Cells.
;
_journal_name_full 'Journal of the American Chemical Society'
_journal_paper_doi 10.1021/jacs.7b07748
_journal_year 2017
_chemical_formula_moiety 'C26 H23 N O2'
_chemical_formula_sum 'C26 H23 N O2'
_chemical_formula_weight 381.45
_space_group_crystal_system monoclinic
_space_group_IT_number 14
_space_group_name_Hall '-P 2ybc'
_space_group_name_H-M_alt 'P 1 21/c 1'
_symmetry_space_group_name_Hall '-P 2ybc'
_symmetry_space_group_name_H-M 'P 1 21/c 1'
_atom_sites_solution_hydrogens geom
_atom_sites_solution_primary dual
_audit_creation_date 2017-05-04
_audit_creation_method
;
Olex2 1.2
(compiled 2017.03.28 svn.r3405 for OlexSys, GUI svn.r5335)
;
_cell_angle_alpha 90
_cell_angle_beta 104.8750(10)
_cell_angle_gamma 90
_cell_formula_units_Z 4
_cell_length_a 12.05140(10)
_cell_length_b 7.84960(10)
_cell_length_c 20.9052(2)
_cell_measurement_reflns_used 34692
_cell_measurement_temperature 100.0(1)
_cell_measurement_theta_max 78.8670
_cell_measurement_theta_min 3.7940
_cell_volume 1911.33(4)
_computing_cell_refinement 'CrysAlisPro 1.171.39.8d (Rigaku OD, 2015)'
_computing_data_collection 'CrysAlisPro 1.171.39.8d (Rigaku OD, 2015)'
_computing_data_reduction 'CrysAlisPro 1.171.39.8d (Rigaku OD, 2015)'
_computing_molecular_graphics 'Olex2 (Dolomanov et al., 2009)'
_computing_publication_material 'Olex2 (Dolomanov et al., 2009)'
_computing_structure_refinement 'XL (Sheldrick, 2008)'
_computing_structure_solution 'XT (Sheldrick, 2015)'
_diffrn_ambient_environment N~2~
_diffrn_ambient_temperature 100.0(1)
_diffrn_detector 'CCD plate'
_diffrn_detector_type 'Pilatus 300K'
_diffrn_measured_fraction_theta_full 1.000
_diffrn_measured_fraction_theta_max 0.998
_diffrn_measurement_details
;
List of Runs (angles in degrees, time in seconds):

  # Type    Start    End  Width  t~exp~   \w     \q     \k     \f   Frames
--------------------------------------------------------------------------
  1  \w   -114.00 -25.00   0.50    0.50    --  -48.81 -77.00   0.00  178
  2  \w   -114.00 -25.00   0.50    0.50    --  -48.81 -77.00-120.00  178
  3  \w   -114.00 -25.00   0.50    0.50    --  -48.81 -77.00 120.00  178
  4  \w     60.00 120.00   0.50    0.50    --   48.81 178.00-180.00  120
  5  \w    -95.00 -10.00   0.50    0.50    --  -70.00 125.00-150.00  170
  6  \w   -136.00 -46.00   0.50    0.50    --  -70.00 -77.00 150.00  180
  7  \w   -136.00 -46.00   0.50    0.50    --  -70.00 -77.00 -30.00  180
  8  \w   -136.00 -46.00   0.50    0.50    --  -70.00 -77.00  90.00  180
  9  \w   -136.00 -46.00   0.50    0.50    --  -70.00 -77.00  30.00  180
 10  \w   -136.00 -46.00   0.50    0.50    --  -70.00 -77.00 -90.00  180
 11  \w   -136.00 -46.00   0.50    0.50    --  -70.00 -77.00-150.00  180
 12  \w     86.00 176.00   0.50    0.50    --  110.00  77.00  90.00  180
 13  \w     86.00 176.00   0.50    0.50    --  110.00  77.00 150.00  180
 14  \w     41.00 109.00   0.50    0.50    --  110.00 -99.00 -60.00  136
 15  \w     86.00 176.00   0.50    0.50    --  110.00  77.00  30.00  180
 16  \w     86.00 176.00   0.50    0.50    --  110.00  77.00  60.00  180
 17  \w     86.00 176.00   0.50    0.50    --  110.00  77.00 120.00  180
 18  \w     86.00 176.00   0.50    0.50    --  110.00  77.00 -90.00  180
 19  \w     39.00 120.00   0.50    0.50    --  110.00-125.00-120.00  162
 20  \w     86.00 176.00   0.50    0.50    --  110.00  77.00-120.00  180
 21  \w     45.00 134.00   0.50    0.50    --  110.00 -77.00  60.00  178
 22  \w     86.00 176.00   0.50    0.50    --  110.00  77.00-180.00  180
 23  \w     86.00 176.00   0.50    0.50    --  110.00  77.00   0.00  180
 24  \w     86.00 176.00   0.50    0.50    --  110.00  77.00 -60.00  180
 25  \w     41.00 109.00   0.50    0.50    --  110.00 -99.00  30.00  136
 26  \w   -114.00 -25.00   0.50    0.50    --  -48.81 -77.00  60.00  178
 27  \w   -114.00 -25.00   0.50    0.50    --  -48.81 -77.00 -60.00  178
 28  \w   -114.00 -25.00   0.50    0.50    --  -48.81 -77.00-180.00  178
 29  \w   -136.00 -46.00   0.50    0.50    --  -70.00 -77.00   0.00  180
 30  \w   -136.00 -46.00   0.50    0.50    --  -70.00 -77.00 120.00  180
 31  \w   -136.00 -46.00   0.50    0.50    --  -70.00 -77.00-120.00  180
 32  \w   -136.00 -46.00   0.50    0.50    --  -70.00 -77.00  60.00  180
 33  \w   -136.00 -46.00   0.50    0.50    --  -70.00 -77.00 -60.00  180
 34  \w   -136.00 -46.00   0.50    0.50    --  -70.00 -77.00-180.00  180
 35  \w    -95.00 -10.00   0.50    0.50    --  -70.00 125.00  30.00  170
 36  \w    -94.00  -4.00   0.50    0.50    --  -70.00  77.00-120.00  180
 37  \w     45.00 134.00   0.50    0.50    --  110.00 -77.00  90.00  178
 38  \w     45.00 134.00   0.50    0.50    --  110.00 -77.00-120.00  178
 39  \w     97.00 177.00   0.50    0.50    --  110.00  38.00   0.00  160
 40  \w     94.00 177.00   0.50    0.50    --  110.00  57.00-180.00  166
 41  \w     86.00 176.00   0.50    0.50    --  110.00  77.00 -30.00  180
 42  \w     41.00 109.00   0.50    0.50    --  110.00 -99.00-150.00  136
 43  \w     97.00 177.00   0.50    0.50    --  110.00  38.00-180.00  160
 44  \w     39.00 120.00   0.50    0.50    --  110.00-125.00  90.00  162
 45  \w     94.00 177.00   0.50    0.50    --  110.00  57.00-120.00  166
 46  \w     86.00 176.00   0.50    0.50    --  110.00  77.00-150.00  180
 47  \w   -124.00 -35.00   0.50    0.50    --  -48.81 -38.00-120.00  178
 48  \w   -124.00 -35.00   0.50    0.50    --  -48.81 -38.00  90.00  178
 49  \w   -124.00 -35.00   0.50    0.50    --  -48.81 -38.00   0.00  178
 50  \w   -141.00 -54.00   0.50    0.50    --  -70.00 -57.00-180.00  174
 51  \w     94.00 177.00   0.50    0.50    --  110.00  57.00  30.00  166
 52  \w     94.00 177.00   0.50    0.50    --  110.00  57.00 -90.00  166
 53  \w     97.00 177.00   0.50    0.50    --  110.00  38.00  60.00  160
 54  \w     97.00 177.00   0.50    0.50    --  110.00  38.00  90.00  160
 55  \w     97.00 177.00   0.50    0.50    --  110.00  38.00 -30.00  160
 56  \w     97.00 177.00   0.50    0.50    --  110.00  38.00 120.00  160
 57  \w     97.00 177.00   0.50    0.50    --  110.00  38.00-120.00  160
 58  \w     97.00 177.00   0.50    0.50    --  110.00  38.00  30.00  160
 59  \w     94.00 177.00   0.50    0.50    --  110.00  57.00 120.00  166
;
_diffrn_measurement_device 'four-circle diffractometer'
_diffrn_measurement_device_type 'XtaLAB Synergy, Dualflex, Pilatus 300K'
_diffrn_measurement_method '\w scans'
_diffrn_orient_matrix_type 'CrysAlisPro convention (1999,Acta A55,543-557)'
_diffrn_orient_matrix_UB_11 0.1180820000
_diffrn_orient_matrix_UB_12 0.0154333000
_diffrn_orient_matrix_UB_13 -0.0152175000
_diffrn_orient_matrix_UB_21 -0.0575676000
_diffrn_orient_matrix_UB_22 -0.0203705000
_diffrn_orient_matrix_UB_23 -0.0744249000
_diffrn_orient_matrix_UB_31 -0.0155130000
_diffrn_orient_matrix_UB_32 0.1945640000
_diffrn_orient_matrix_UB_33 -0.0065885000
_diffrn_radiation_monochromator mirror
_diffrn_radiation_probe x-ray
_diffrn_radiation_type CuK\a
_diffrn_radiation_wavelength 1.54184
_diffrn_reflns_av_R_equivalents 0.0445
_diffrn_reflns_av_unetI/netI 0.0161
_diffrn_reflns_Laue_measured_fraction_full 1.000
_diffrn_reflns_Laue_measured_fraction_max 0.998
_diffrn_reflns_limit_h_max 15
_diffrn_reflns_limit_h_min -15
_diffrn_reflns_limit_k_max 9
_diffrn_reflns_limit_k_min -8
_diffrn_reflns_limit_l_max 26
_diffrn_reflns_limit_l_min -26
_diffrn_reflns_number 71121
_diffrn_reflns_point_group_measured_fraction_full 1.000
_diffrn_reflns_point_group_measured_fraction_max 0.998
_diffrn_reflns_theta_full 67.684
_diffrn_reflns_theta_max 79.290
_diffrn_reflns_theta_min 3.795
_diffrn_source 'micro-focus sealed X-ray tube'
_diffrn_source_type 'PhotonJet (Cu) X-ray Source'
_exptl_absorpt_coefficient_mu 0.656
_exptl_absorpt_correction_T_max 1.000
_exptl_absorpt_correction_T_min 0.862
_exptl_absorpt_correction_type gaussian
_exptl_absorpt_process_details
;
CrysAlisPro 1.171.39.8d (Rigaku Oxford Diffraction, 2015)
Numerical absorption correction based on gaussian integration over
            a multifaceted crystal model
Empirical absorption correction using spherical harmonics,
 implemented in SCALE3 ABSPACK scaling algorithm.
;
_exptl_crystal_colour 'clear dark red'
_exptl_crystal_colour_lustre clear
_exptl_crystal_colour_modifier dark
_exptl_crystal_colour_primary red
_exptl_crystal_density_diffrn 1.326
_exptl_crystal_description block
_exptl_crystal_F_000 808
_exptl_crystal_size_max 0.14
_exptl_crystal_size_mid 0.066
_exptl_crystal_size_min 0.043
_refine_diff_density_max 0.453
_refine_diff_density_min -0.232
_refine_diff_density_rms 0.049
_refine_ls_extinction_method none
_refine_ls_goodness_of_fit_ref 1.071
_refine_ls_hydrogen_treatment constr
_refine_ls_matrix_type full
_refine_ls_number_parameters 263
_refine_ls_number_reflns 4140
_refine_ls_number_restraints 0
_refine_ls_restrained_S_all 1.071
_refine_ls_R_factor_all 0.0522
_refine_ls_R_factor_gt 0.0467
_refine_ls_shift/su_max 0.000
_refine_ls_shift/su_mean 0.000
_refine_ls_structure_factor_coef Fsqd
_refine_ls_weighting_details 'w=1/[\s^2^(Fo^2^)+(0.0764P)^2^+0.8094P] where P=(Fo^2^+2Fc^2^)/3'
_refine_ls_weighting_scheme calc
_refine_ls_wR_factor_gt 0.1357
_refine_ls_wR_factor_ref 0.1407
_reflns_Friedel_coverage 0.000
_reflns_number_gt 3635
_reflns_number_total 4140
_reflns_threshold_expression 'I > 2\s(I)'
_cod_data_source_file ja7b07748_si_005.cif
_cod_data_source_block pr270417_1_1
_cod_database_code 4126349
_shelx_shelxl_version_number 2014/7
_chemical_oxdiff_formula 'C26 H23 NO2'
_shelx_space_group_comment
;
The symmetry employed for this shelxl refinement is uniquely defined
by the following loop, which should always be used as a source of
symmetry information in preference to the above space-group names.
They are only intended as comments.
;
_diffrn_oxdiff_ac3_digest_frames
;
018b0d870578e5cee327fad1b7784c7a92101121faa
;
_reflns_odcompleteness_completeness 99.95
_reflns_odcompleteness_iscentric 1
_reflns_odcompleteness_theta 66.97
_olex2_refinement_description
;
1. Fixed Uiso
 At 1.2 times of:
  All C(H) groups, All C(H,H) groups
 At 1.5 times of:
  All C(H,H,H) groups
2.a Secondary CH2 refined with riding coordinates:
 C21(H21A,H21B), C22(H22A,H22B), C23(H23A,H23B), C24(H24A,H24B), C25(H25A,
 H25B), C26(H26A,H26B)
2.b Aromatic/amide H refined with riding coordinates:
 C7(H7), C10(H10), C11(H11), C12(H12), C13(H13), C15(H15), C17(H17), C19(H19)
2.c Idealised Me refined as rotating group:
 C20(H20A,H20B,H20C)
;
_olex2_date_sample_data_collection 2017-05-28
_olex2_date_sample_submission 2017-05-27
_olex2_submission_original_sample_id pr270417_1_1
_olex2_submission_special_instructions 'No special instructions were received'
_oxdiff_exptl_absorpt_empirical_details
;
Empirical correction (ABSPACK) includes:
- Absorption correction using spherical harmonics
- Frame scaling
- Detector area scaling
;
_oxdiff_exptl_absorpt_empirical_full_max 1.375
_oxdiff_exptl_absorpt_empirical_full_min 0.806

loop_
_space_group_symop_operation_xyz
'x, y, z'
'-x, y+1/2, -z+1/2'
'-x, -y, -z'
'x, -y-1/2, z-1/2'

loop_
_atom_site_label
_atom_site_type_symbol
_atom_site_fract_x
_atom_site_fract_y
_atom_site_fract_z
_atom_site_U_iso_or_equiv
_atom_site_adp_type
_atom_site_occupancy
_atom_site_site_symmetry_order
_atom_site_calc_flag
_atom_site_refinement_flags_posn
O1 O 0.53853(8) 0.78797(13) 0.48374(5) 0.0242(2) Uani 1 1 d .
O2 O 0.16408(9) 0.86907(17) 0.35188(5) 0.0391(3) Uani 1 1 d .
N1 N 0.92654(10) 0.70547(19) 0.60083(7) 0.0345(3) Uani 1 1 d .
C1 C 0.45513(11) 0.64735(17) 0.58589(6) 0.0215(3) Uani 1 1 d .
C2 C 0.37960(11) 0.69626(17) 0.52702(6) 0.0219(3) Uani 1 1 d .
C3 C 0.42240(11) 0.77175(18) 0.47542(7) 0.0225(3) Uani 1 1 d .
C4 C 0.57576(11) 0.65948(17) 0.59248(6) 0.0215(3) Uani 1 1 d .
C5 C 0.61446(11) 0.72870(17) 0.54003(7) 0.0224(3) Uani 1 1 d .
C6 C 0.41192(11) 0.58413(18) 0.64255(6) 0.0228(3) Uani 1 1 d .
C7 C 0.66153(12) 0.60680(18) 0.64862(7) 0.0244(3) Uani 1 1 d .
H7 H 0.6390 0.5592 0.6840 0.029 Uiso 1 1 calc R
C8 C 0.35672(11) 0.69541(18) 0.67711(6) 0.0238(3) Uani 1 1 d .
C9 C 0.72918(12) 0.74436(18) 0.54086(7) 0.0254(3) Uani 1 1 d .
C10 C 0.25693(11) 0.67721(18) 0.51262(7) 0.0243(3) Uani 1 1 d .
H10 H 0.2250 0.6266 0.5440 0.029 Uiso 1 1 calc R
C11 C 0.42891(12) 0.41350(19) 0.66195(7) 0.0263(3) Uani 1 1 d .
H11 H 0.4676 0.3411 0.6398 0.032 Uiso 1 1 calc R
C12 C 0.31721(12) 0.6294(2) 0.72962(7) 0.0263(3) Uani 1 1 d .
H12 H 0.2805 0.7015 0.7530 0.032 Uiso 1 1 calc R
C13 C 0.35352(12) 0.83149(19) 0.41784(7) 0.0259(3) Uani 1 1 d .
H13 H 0.3862 0.8833 0.3870 0.031 Uiso 1 1 calc R
C14 C 0.81192(12) 0.69207(19) 0.59838(7) 0.0272(3) Uani 1 1 d .
C15 C 0.18676(12) 0.7307(2) 0.45482(7) 0.0277(3) Uani 1 1 d .
H15 H 0.1081 0.7130 0.4472 0.033 Uiso 1 1 calc R
C16 C 0.23041(12) 0.8156(2) 0.40386(7) 0.0284(3) Uani 1 1 d .
C17 C 0.33153(12) 0.4596(2) 0.74744(7) 0.0283(3) Uani 1 1 d .
H17 H 0.3031 0.4179 0.7817 0.034 Uiso 1 1 calc R
C18 C 0.77646(12) 0.62281(19) 0.65317(7) 0.0272(3) Uani 1 1 d .
C19 C 0.38866(13) 0.3514(2) 0.71386(7) 0.0295(3) Uani 1 1 d .
H19 H 0.3998 0.2376 0.7262 0.035 Uiso 1 1 calc R
C20 C 0.34000(14) 0.88060(19) 0.66012(7) 0.0308(3) Uani 1 1 d .
H20A H 0.4076 0.9247 0.6498 0.046 Uiso 1 1 calc GR
H20B H 0.3263 0.9416 0.6972 0.046 Uiso 1 1 calc GR
H20C H 0.2753 0.8942 0.6225 0.046 Uiso 1 1 calc GR
C21 C 0.76223(12) 0.8175(2) 0.48170(8) 0.0313(3) Uani 1 1 d .
H21A H 0.7502 0.9397 0.4804 0.038 Uiso 1 1 calc R
H21B H 0.7133 0.7692 0.4416 0.038 Uiso 1 1 calc R
C22 C 0.86513(13) 0.5728(2) 0.71574(8) 0.0355(4) Uani 1 1 d .
H22A H 0.8383 0.4735 0.7350 0.043 Uiso 1 1 calc R
H22B H 0.8744 0.6651 0.7475 0.043 Uiso 1 1 calc R
C23 C 0.88656(14) 0.7805(2) 0.48407(9) 0.0403(4) Uani 1 1 d .
H23A H 0.8944 0.6626 0.4720 0.048 Uiso 1 1 calc R
H23B H 0.9109 0.8524 0.4525 0.048 Uiso 1 1 calc R
C24 C 0.97997(13) 0.5332(3) 0.70230(8) 0.0417(4) Uani 1 1 d .
H24A H 1.0378 0.5202 0.7439 0.050 Uiso 1 1 calc R
H24B H 0.9749 0.4268 0.6781 0.050 Uiso 1 1 calc R
C25 C 1.01418(14) 0.6744(3) 0.66258(9) 0.0445(4) Uani 1 1 d .
H25A H 1.0265 0.7780 0.6888 0.053 Uiso 1 1 calc R
H25B H 1.0860 0.6449 0.6525 0.053 Uiso 1 1 calc R
C26 C 0.96125(14) 0.8135(3) 0.55265(9) 0.0415(4) Uani 1 1 d .
H26A H 1.0408 0.7907 0.5537 0.050 Uiso 1 1 calc R
H26B H 0.9550 0.9323 0.5641 0.050 Uiso 1 1 calc R

loop_
_atom_site_aniso_label
_atom_site_aniso_U_11
_atom_site_aniso_U_22
_atom_site_aniso_U_33
_atom_site_aniso_U_23
_atom_site_aniso_U_13
_atom_site_aniso_U_12
O1 0.0211(5) 0.0280(5) 0.0243(5) 0.0027(4) 0.0071(4) 0.0004(4)
O2 0.0313(6) 0.0547(8) 0.0278(5) 0.0068(5) 0.0012(4) 0.0054(5)
N1 0.0201(6) 0.0393(8) 0.0431(7) 0.0014(6) 0.0066(5) -0.0039(5)
C1 0.0225(6) 0.0199(6) 0.0225(6) -0.0032(5) 0.0063(5) 0.0001(5)
C2 0.0220(6) 0.0216(7) 0.0225(6) -0.0023(5) 0.0067(5) 0.0010(5)
C3 0.0214(6) 0.0218(7) 0.0251(6) -0.0034(5) 0.0077(5) 0.0008(5)
C4 0.0209(6) 0.0202(6) 0.0235(6) -0.0036(5) 0.0061(5) -0.0005(5)
C5 0.0223(6) 0.0199(7) 0.0247(6) -0.0022(5) 0.0057(5) 0.0001(5)
C6 0.0190(6) 0.0277(7) 0.0208(6) -0.0014(5) 0.0036(5) -0.0020(5)
C7 0.0245(6) 0.0242(7) 0.0245(6) -0.0018(5) 0.0062(5) -0.0013(5)
C8 0.0228(6) 0.0259(7) 0.0221(6) -0.0006(5) 0.0048(5) 0.0004(5)
C9 0.0239(7) 0.0219(7) 0.0320(7) -0.0019(5) 0.0099(5) -0.0018(5)
C10 0.0227(6) 0.0267(7) 0.0245(6) -0.0016(5) 0.0077(5) 0.0004(5)
C11 0.0280(7) 0.0257(7) 0.0249(6) -0.0025(5) 0.0066(5) 0.0004(5)
C12 0.0239(6) 0.0331(8) 0.0223(6) -0.0010(6) 0.0067(5) 0.0002(6)
C13 0.0280(7) 0.0287(7) 0.0220(6) 0.0008(5) 0.0083(5) 0.0020(6)
C14 0.0209(6) 0.0250(7) 0.0357(7) -0.0036(6) 0.0073(5) -0.0022(5)
C15 0.0217(6) 0.0334(8) 0.0278(7) -0.0041(6) 0.0058(5) 0.0013(6)
C16 0.0283(7) 0.0315(8) 0.0238(6) -0.0016(6) 0.0035(5) 0.0046(6)
C17 0.0286(7) 0.0331(8) 0.0239(6) 0.0021(6) 0.0078(5) -0.0035(6)
C18 0.0233(6) 0.0255(7) 0.0311(7) -0.0025(6) 0.0037(5) -0.0002(5)
C19 0.0351(7) 0.0246(7) 0.0290(7) 0.0023(6) 0.0082(6) -0.0013(6)
C20 0.0399(8) 0.0271(8) 0.0279(7) 0.0002(6) 0.0129(6) 0.0046(6)
C21 0.0267(7) 0.0342(8) 0.0353(8) 0.0024(6) 0.0123(6) -0.0035(6)
C22 0.0252(7) 0.0433(9) 0.0342(8) 0.0031(7) 0.0009(6) -0.0014(6)
C23 0.0309(8) 0.0471(10) 0.0475(9) 0.0058(8) 0.0189(7) -0.0039(7)
C24 0.0255(7) 0.0561(11) 0.0381(8) -0.0017(8) -0.0021(6) 0.0026(7)
C25 0.0229(7) 0.0607(12) 0.0469(10) -0.0049(9) 0.0032(7) -0.0061(7)
C26 0.0261(7) 0.0456(10) 0.0557(10) 0.0014(8) 0.0158(7) -0.0058(7)

loop_
_atom_type_symbol
_atom_type_description
_atom_type_scat_dispersion_real
_atom_type_scat_dispersion_imag
_atom_type_scat_source
C C 0.0181 0.0091 'International Tables Vol C Tables 4.2.6.8 and 6.1.1.4'
H H 0.0000 0.0000 'International Tables Vol C Tables 4.2.6.8 and 6.1.1.4'
N N 0.0311 0.0180 'International Tables Vol C Tables 4.2.6.8 and 6.1.1.4'
O O 0.0492 0.0322 'International Tables Vol C Tables 4.2.6.8 and 6.1.1.4'

loop_
_exptl_crystal_face_index_h
_exptl_crystal_face_index_k
_exptl_crystal_face_index_l
_exptl_crystal_face_perp_dist
-2 0 14 0.0326
5 4 0 0.0549
7 0 -9 0.0369
4 4 -7 0.0605
7 1 -9 0.0420
7 0 3 0.0263
-6 3 5 0.0498
-8 0 7 0.0252
3 0 11 0.0352
2 4 8 0.0537
-1 -4 -7 0.0664
-1 4 8 0.0561
-3 -5 1 0.0684
-2 5 -1 0.0647
8 0 0 0.0260
-1 0 -12 0.0325
-8 0 0 0.0172
1 -5 -1 0.0681
2 0 -14 0.0334

loop_
_geom_angle_atom_site_label_1
_geom_angle_atom_site_label_2
_geom_angle_atom_site_label_3
_geom_angle
C3 O1 C5 120.75(11)
C14 N1 C25 120.76(13)
C14 N1 C26 118.89(13)
C26 N1 C25 115.86(13)
C2 C1 C4 119.23(12)
C2 C1 C6 120.86(11)
C4 C1 C6 119.91(11)
C1 C2 C3 120.06(12)
C1 C2 C10 124.28(12)
C3 C2 C10 115.67(12)
O1 C3 C2 119.61(12)
C13 C3 O1 116.87(12)
C13 C3 C2 123.50(12)
C5 C4 C1 118.93(12)
C5 C4 C7 116.28(12)
C7 C4 C1 124.79(12)
O1 C5 C4 121.17(12)
O1 C5 C9 115.12(12)
C9 C5 C4 123.70(13)
C8 C6 C1 120.53(13)
C11 C6 C1 119.49(12)
C11 C6 C8 119.97(12)
C4 C7 H7 118.6
C18 C7 C4 122.84(13)
C18 C7 H7 118.6
C6 C8 C20 122.28(12)
C12 C8 C6 118.23(13)
C12 C8 C20 119.49(13)
C5 C9 C14 118.02(13)
C5 C9 C21 119.82(13)
C14 C9 C21 122.15(12)
C2 C10 H10 119.1
C15 C10 C2 121.89(13)
C15 C10 H10 119.1
C6 C11 H11 119.7
C19 C11 C6 120.60(13)
C19 C11 H11 119.7
C8 C12 H12 119.2
C17 C12 C8 121.54(13)
C17 C12 H12 119.2
C3 C13 H13 119.6
C3 C13 C16 120.82(13)
C16 C13 H13 119.6
N1 C14 C9 119.55(13)
N1 C14 C18 120.29(13)
C9 C14 C18 120.15(13)
C10 C15 H15 118.9
C10 C15 C16 122.19(13)
C16 C15 H15 118.9
O2 C16 C13 122.96(14)
O2 C16 C15 121.24(13)
C13 C16 C15 115.80(12)
C12 C17 H17 120.1
C12 C17 C19 119.74(13)
C19 C17 H17 120.1
C7 C18 C14 118.98(13)
C7 C18 C22 120.89(13)
C14 C18 C22 120.10(13)
C11 C19 C17 119.88(14)
C11 C19 H19 120.1
C17 C19 H19 120.1
C8 C20 H20A 109.5
C8 C20 H20B 109.5
C8 C20 H20C 109.5
H20A C20 H20B 109.5
H20A C20 H20C 109.5
H20B C20 H20C 109.5
C9 C21 H21A 109.3
C9 C21 H21B 109.3
C9 C21 C23 111.59(13)
H21A C21 H21B 108.0
C23 C21 H21A 109.3
C23 C21 H21B 109.3
C18 C22 H22A 109.3
C18 C22 H22B 109.3
C18 C22 C24 111.67(13)
H22A C22 H22B 107.9
C24 C22 H22A 109.3
C24 C22 H22B 109.3
C21 C23 H23A 109.7
C21 C23 H23B 109.7
H23A C23 H23B 108.2
C26 C23 C21 110.02(14)
C26 C23 H23A 109.7
C26 C23 H23B 109.7
C22 C24 H24A 109.6
C22 C24 H24B 109.6
H24A C24 H24B 108.1
C25 C24 C22 110.12(15)
C25 C24 H24A 109.6
C25 C24 H24B 109.6
N1 C25 C24 111.80(13)
N1 C25 H25A 109.3
N1 C25 H25B 109.3
C24 C25 H25A 109.3
C24 C25 H25B 109.3
H25A C25 H25B 107.9
N1 C26 C23 110.49(14)
N1 C26 H26A 109.6
N1 C26 H26B 109.6
C23 C26 H26A 109.6
C23 C26 H26B 109.6
H26A C26 H26B 108.1

loop_
_geom_bond_atom_site_label_1
_geom_bond_atom_site_label_2
_geom_bond_distance
O1 C3 1.3713(16)
O1 C5 1.3731(16)
O2 C16 1.2451(18)
N1 C14 1.3731(18)
N1 C25 1.463(2)
N1 C26 1.458(2)
C1 C2 1.3840(18)
C1 C4 1.4278(18)
C1 C6 1.4958(18)
C2 C3 1.4375(18)
C2 C10 1.4387(18)
C3 C13 1.3583(19)
C4 C5 1.4062(19)
C4 C7 1.4121(19)
C5 C9 1.3837(19)
C6 C8 1.4051(19)
C6 C11 1.399(2)
C7 H7 0.9300
C7 C18 1.3695(19)
C8 C12 1.4030(19)
C8 C20 1.498(2)
C9 C14 1.412(2)
C9 C21 1.507(2)
C10 H10 0.9300
C10 C15 1.352(2)
C11 H11 0.9300
C11 C19 1.386(2)
C12 H12 0.9300
C12 C17 1.382(2)
C13 H13 0.9300
C13 C16 1.442(2)
C14 C18 1.429(2)
C15 H15 0.9300
C15 C16 1.464(2)
C17 H17 0.9300
C17 C19 1.392(2)
C18 C22 1.513(2)
C19 H19 0.9300
C20 H20A 0.9600
C20 H20B 0.9600
C20 H20C 0.9600
C21 H21A 0.9700
C21 H21B 0.9700
C21 C23 1.514(2)
C22 H22A 0.9700
C22 H22B 0.9700
C22 C24 1.514(2)
C23 H23A 0.9700
C23 H23B 0.9700
C23 C26 1.507(3)
C24 H24A 0.9700
C24 H24B 0.9700
C24 C25 1.505(3)
C25 H25A 0.9700
C25 H25B 0.9700
C26 H26A 0.9700
C26 H26B 0.9700

loop_
_exptl_oxdiff_crystal_face_indexfrac_h
_exptl_oxdiff_crystal_face_indexfrac_k
_exptl_oxdiff_crystal_face_indexfrac_l
_exptl_oxdiff_crystal_face_x
_exptl_oxdiff_crystal_face_y
_exptl_oxdiff_crystal_face_z
-2.0000 -0.0000 14.0000 -0.4492 -0.9268 -0.0612
5.0000 4.0000 0.0000 0.6521 -0.3693 0.7007
7.0000 0.0000 -9.0000 0.9635 0.2669 -0.0493
4.0000 4.0000 -7.0000 0.6406 0.2092 0.7623
7.0000 1.0000 -9.0000 0.9790 0.2465 0.1453
7.0000 -0.0000 3.0000 0.7809 -0.6262 -0.1284
-6.0000 3.0000 5.0000 -0.7383 -0.0878 0.6438
-8.0000 -0.0000 7.0000 -1.0512 -0.0604 0.0780
3.0000 -0.0000 11.0000 0.1869 -0.9914 -0.1190
2.0000 4.0000 8.0000 0.1762 -0.7920 0.6945
-1.0000 -4.0000 -7.0000 -0.0733 0.6600 -0.7166
-1.0000 4.0000 8.0000 -0.1781 -0.6193 0.7411
-3.0000 -5.0000 1.0000 -0.4466 0.2001 -0.9329
-2.0000 5.0000 -1.0000 -0.1438 0.0877 1.0104
8.0000 0.0000 0.0000 0.9447 -0.4605 -0.1241
-1.0000 0.0000 -12.0000 0.0645 0.9507 0.0946
-8.0000 -0.0000 -0.0000 -0.9447 0.4605 0.1241
1.0000 -5.0000 -1.0000 0.0561 0.1187 -0.9817
2.0000 0.0000 -14.0000 0.4492 0.9268 0.0612
